data_1519561
loop_
_publ_author_name
'Smith, Paul D.'
'Light, Mark E.'
'Hursthouse, Michael B.'

_publ_section_title
;
 C21H31N4NiO6.50S2
;
_journal_name_full 'Crystal Structure Report Archive'
_journal_page_first 1215
_journal_year 2003
_chemical_formula_moiety 'C21 H22 N4 NI O2 S2, 4.5(H2 O)'
_chemical_formula_sum 'C21 H31 N4 Ni O6.5 S2'
_chemical_formula_weight 566.33
_space_group_IT_number 2
_symmetry_cell_setting triclinic
_symmetry_space_group_name_Hall '-P 1'
_symmetry_space_group_name_H-M 'P -1'
_atom_sites_solution_hydrogens geom
_atom_sites_solution_primary direct
_atom_sites_solution_secondary difmap
_cell_angle_alpha 74.385(2)
_cell_angle_beta 83.143(3)
_cell_angle_gamma 82.030(4)
_cell_formula_units_Z 4
_cell_length_a 8.2431(5)
_cell_length_b 17.0179(11)
_cell_length_c 19.4384(12)
_cell_measurement_reflns_used 159895
_cell_measurement_temperature 120(2)
_cell_measurement_theta_max 27.48
_cell_measurement_theta_min 2.91
_cell_volume 2591.2(3)
_computing_cell_refinement 'DENZO and COLLECT'
_computing_data_collection
;
'DENZO (Otwinowski and Minor, 1997) & COLLECT (Hooft, 1998) '
;
_computing_data_reduction 'DENZO and COLLECT'
_computing_molecular_graphics 'PLATON (Watkin, Pearce 1995)'
_computing_publication_material SHELXL-97
_computing_structure_refinement 'SHELXL-97 (Sheldrick, 2008)'
_computing_structure_solution 'SHELXS-97 (Sheldrick, 2008)'
_diffrn_ambient_temperature 120(2)
_diffrn_measured_fraction_theta_full 0.991
_diffrn_measured_fraction_theta_max 0.991
_diffrn_measurement_device_type 'Enraf Nonius KappaCCD area detector'
_diffrn_measurement_method '\w and \f scans to fill Ewald sphere'
_diffrn_radiation_monochromator graphite
_diffrn_radiation_source 'Enraf Nonius FR591 rotating anode'
_diffrn_radiation_type MoK\a
_diffrn_radiation_wavelength 0.71069
_diffrn_reflns_av_R_equivalents 0.0961
_diffrn_reflns_av_sigmaI/netI 0.0745
_diffrn_reflns_limit_h_max 9
_diffrn_reflns_limit_h_min -9
_diffrn_reflns_limit_k_max 20
_diffrn_reflns_limit_k_min -20
_diffrn_reflns_limit_l_max 23
_diffrn_reflns_limit_l_min -23
_diffrn_reflns_number 39020
_diffrn_reflns_theta_full 25.02
_diffrn_reflns_theta_max 25.02
_diffrn_reflns_theta_min 2.92
_exptl_absorpt_coefficient_mu 0.955
_exptl_absorpt_correction_T_max 0.9628
_exptl_absorpt_correction_T_min 0.8700
_exptl_absorpt_correction_type multi-scan
_exptl_absorpt_process_details 'SORTAV (R. H. Blessing, Acta Cryst. A51 '
_exptl_crystal_colour Orange
_exptl_crystal_density_diffrn 1.452
_exptl_crystal_density_method 'not measured'
_exptl_crystal_description Rod
_exptl_crystal_F_000 1188
_exptl_crystal_size_max 0.15
_exptl_crystal_size_mid 0.04
_exptl_crystal_size_min 0.04
_refine_diff_density_max 1.224
_refine_diff_density_min -0.692
_refine_diff_density_rms 0.107
_refine_ls_extinction_method none
_refine_ls_goodness_of_fit_ref 0.950
_refine_ls_hydrogen_treatment constr
_refine_ls_matrix_type full
_refine_ls_number_parameters 628
_refine_ls_number_reflns 9082
_refine_ls_number_restraints 0
_refine_ls_restrained_S_all 0.950
_refine_ls_R_factor_all 0.1022
_refine_ls_R_factor_gt 0.0662
_refine_ls_shift/su_max 0.001
_refine_ls_shift/su_mean 0.000
_refine_ls_structure_factor_coef Fsqd
_refine_ls_weighting_details 'calc w=1/[\s^2^(Fo^2^)+(0.1119P)^2^+8.9352P] where P=(Fo^2^+2Fc^2^)/3'
_refine_ls_weighting_scheme calc
_refine_ls_wR_factor_gt 0.1761
_refine_ls_wR_factor_ref 0.1971
_reflns_number_gt 6418
_reflns_number_total 9082
_reflns_threshold_expression >2\s(I)
_cod_data_source_file eCrystal-1215.cif
_cod_data_source_block s92
_cod_depositor_comments
;
Citation :
Smith, Paul D. and Light, Mark E. and Hursthouse, Michael B. (2003) 
University of Southampton, Crystal Structure Report Archive. 
(doi:10.5258/ecrystals/1215)

More at:
http://ecrystals.chem.soton.ac.uk/1215/
;
_cod_original_sg_symbol_H-M P-1
_cod_original_formula_sum 'C21 H31 N4 Ni O6.50 S2'
_cod_database_code 1519561

loop_
_symmetry_equiv_pos_as_xyz
'x, y, z'
'-x, -y, -z'

loop_
_atom_site_label
_atom_site_type_symbol
_atom_site_fract_x
_atom_site_fract_y
_atom_site_fract_z
_atom_site_U_iso_or_equiv
_atom_site_adp_type
_atom_site_occupancy
_atom_site_symmetry_multiplicity
_atom_site_calc_flag
_atom_site_refinement_flags
_atom_site_disorder_assembly
_atom_site_disorder_group
O1W O 0.0468(8) 0.5254(4) 0.3468(3) 0.0749(17) Uani 1 1 d . . .
O2W O 0.8894(8) 0.3288(5) 0.7591(4) 0.087(2) Uani 1 1 d . . .
O3W O 0.3305(8) 0.4109(4) 0.3553(4) 0.0841(19) Uani 1 1 d . . .
O4W O 0.8463(9) 0.3999(4) 0.3737(4) 0.096(2) Uani 1 1 d . . .
O5W O 0.8744(9) 0.7118(4) 0.6049(4) 0.099(2) Uani 1 1 d . . .
O6W O 0.6753(10) 0.3071(5) 0.6614(5) 0.105(2) Uani 1 1 d . . .
O7W O 0.6670(10) 0.5650(5) 0.5132(4) 0.107(2) Uani 1 1 d . . .
O8W O 0.3309(11) 0.5998(5) 0.4849(5) 0.113(3) Uani 1 1 d . . .
O9W O 0.3825(9) 0.5736(6) 0.7323(4) 0.104(2) Uani 1 1 d . . .
Ni1 Ni 0.76233(8) 0.01216(4) 0.50596(4) 0.0250(2) Uani 1 1 d . . .
S1 S 0.87038(17) -0.09179(9) 0.46502(8) 0.0284(3) Uani 1 1 d . . .
S2 S 0.77560(18) -0.07697(9) 0.60841(7) 0.0287(3) Uani 1 1 d . . .
N1 N 0.7597(5) 0.0856(3) 0.4126(2) 0.0270(10) Uani 1 1 d . . .
N2 N 0.6639(5) 0.0984(3) 0.5488(3) 0.0298(11) Uani 1 1 d . . .
N3 N 0.8674(9) -0.3000(4) 0.3811(4) 0.0600(17) Uani 1 1 d . . .
N4 N 1.0239(6) -0.2088(3) 0.7917(3) 0.0346(12) Uani 1 1 d . . .
O1 O 0.9500(8) -0.3693(3) 0.4292(3) 0.0652(15) Uani 1 1 d . . .
H1 H 0.9345 -0.4127 0.4193 0.098 Uiso 1 1 calc R . .
O2 O 1.0395(5) -0.2920(3) 0.7908(2) 0.0393(10) Uani 1 1 d . . .
H2 H 1.0963 -0.3202 0.8238 0.059 Uiso 1 1 calc R . .
C1 C 0.5482(7) 0.1597(4) 0.5036(3) 0.0325(13) Uani 1 1 d . . .
H1A H 0.4797 0.1929 0.5333 0.039 Uiso 1 1 calc R . .
H1B H 0.4741 0.1309 0.4848 0.039 Uiso 1 1 calc R . .
C2 C 0.6392(8) 0.2163(4) 0.4412(3) 0.0346(14) Uani 1 1 d . . .
H2A H 0.6764 0.2602 0.4581 0.042 Uiso 1 1 calc R . .
H2B H 0.5629 0.2426 0.4038 0.042 Uiso 1 1 calc R . .
C3 C 0.7875(7) 0.1701(3) 0.4087(3) 0.0298(13) Uani 1 1 d . . .
H3A H 0.8113 0.1997 0.3579 0.036 Uiso 1 1 calc R . .
H3B H 0.8847 0.1690 0.4345 0.036 Uiso 1 1 calc R . .
C4 C 0.7366(7) 0.0696(4) 0.3540(3) 0.0283(12) Uani 1 1 d . . .
H4 H 0.7295 0.1154 0.3134 0.034 Uiso 1 1 calc R . .
C5 C 0.7201(6) -0.0086(3) 0.3413(3) 0.0260(12) Uani 1 1 d . . .
C6 C 0.6495(7) -0.0066(4) 0.2787(3) 0.0289(13) Uani 1 1 d . . .
H6 H 0.6051 0.0447 0.2502 0.035 Uiso 1 1 calc R . .
C7 C 0.6422(7) -0.0774(4) 0.2570(3) 0.0310(13) Uani 1 1 d . . .
C8 C 0.7136(7) -0.1502(4) 0.2976(3) 0.0335(14) Uani 1 1 d . . .
H8 H 0.7136 -0.1988 0.2823 0.040 Uiso 1 1 calc R . .
C9 C 0.7864(7) -0.1559(4) 0.3605(3) 0.0319(13) Uani 1 1 d . . .
C10 C 0.7869(7) -0.0842(4) 0.3847(3) 0.0279(12) Uani 1 1 d . . .
C11 C 0.5624(8) -0.0732(4) 0.1901(3) 0.0364(14) Uani 1 1 d . . .
H11A H 0.6437 -0.0625 0.1486 0.055 Uiso 1 1 calc R . .
H11B H 0.4715 -0.0289 0.1837 0.055 Uiso 1 1 calc R . .
H11C H 0.5201 -0.1256 0.1946 0.055 Uiso 1 1 calc R . .
C12 C 0.8650(9) -0.2355(4) 0.4013(4) 0.0433(16) Uani 1 1 d . . .
H12 H 0.9145 -0.2381 0.4437 0.052 Uiso 1 1 calc R . .
C13 C 0.6855(7) 0.1102(4) 0.6093(3) 0.0295(13) Uani 1 1 d . . .
H13 H 0.6336 0.1602 0.6186 0.035 Uiso 1 1 calc R . .
C14 C 0.7794(7) 0.0564(4) 0.6647(3) 0.0313(13) Uani 1 1 d . . .
C15 C 0.8223(7) 0.0915(4) 0.7166(3) 0.0349(14) Uani 1 1 d . . .
H15 H 0.7957 0.1488 0.7111 0.042 Uiso 1 1 calc R . .
C16 C 0.9021(7) 0.0453(4) 0.7756(3) 0.0360(14) Uani 1 1 d . . .
C17 C 0.9355(7) -0.0386(4) 0.7834(3) 0.0344(14) Uani 1 1 d . . .
H17 H 0.9881 -0.0713 0.8242 0.041 Uiso 1 1 calc R . .
C18 C 0.8949(7) -0.0769(4) 0.7338(3) 0.0311(13) Uani 1 1 d . . .
C19 C 0.8185(7) -0.0288(4) 0.6721(3) 0.0303(13) Uani 1 1 d . . .
C20 C 0.9460(9) 0.0861(5) 0.8301(4) 0.0465(17) Uani 1 1 d . . .
H20A H 0.9964 0.1361 0.8052 0.070 Uiso 1 1 calc R . .
H20B H 1.0238 0.0483 0.8613 0.070 Uiso 1 1 calc R . .
H20C H 0.8462 0.1002 0.8591 0.070 Uiso 1 1 calc R . .
C21 C 0.9319(7) -0.1658(4) 0.7446(3) 0.0324(13) Uani 1 1 d . . .
H21 H 0.8855 -0.1919 0.7154 0.039 Uiso 1 1 calc R . .
Ni1' Ni 0.26488(8) 0.50663(4) 0.00530(4) 0.0232(2) Uani 1 1 d . . .
S1' S 0.27511(17) 0.61178(8) -0.08613(7) 0.0271(3) Uani 1 1 d . . .
S2' S 0.36531(18) 0.43945(9) -0.07349(8) 0.0289(3) Uani 1 1 d . . .
N1' N 0.1661(5) 0.5720(3) 0.0681(2) 0.0264(10) Uani 1 1 d . . .
N2' N 0.2661(5) 0.4103(3) 0.0825(2) 0.0246(10) Uani 1 1 d . . .
N3' N 0.5259(6) 0.8052(3) -0.2258(3) 0.0314(11) Uani 1 1 d . . .
N4' N 0.2614(11) 0.3223(4) -0.2289(3) 0.072(2) Uani 1 1 d . . .
O1' O 0.5453(5) 0.7896(3) -0.2942(2) 0.0372(10) Uani 1 1 d . . .
H1' H 0.6107 0.8204 -0.3214 0.056 Uiso 1 1 calc R . .
O2' O 0.3342(10) 0.3584(4) -0.2975(3) 0.0832(19) Uani 1 1 d . . .
H2' H 0.3121 0.3343 -0.3271 0.125 Uiso 1 1 calc R . .
C1' C 0.2981(7) 0.4216(4) 0.1527(3) 0.0285(12) Uani 1 1 d . . .
H1'1 H 0.3945 0.4525 0.1463 0.034 Uiso 1 1 calc R . .
H1'2 H 0.3237 0.3673 0.1864 0.034 Uiso 1 1 calc R . .
C2' C 0.1488(8) 0.4682(4) 0.1842(3) 0.0338(14) Uani 1 1 d . . .
H2'1 H 0.0748 0.4284 0.2136 0.041 Uiso 1 1 calc R . .
H2'2 H 0.1857 0.4975 0.2161 0.041 Uiso 1 1 calc R . .
C3' C 0.0549(7) 0.5290(4) 0.1273(3) 0.0303(13) Uani 1 1 d . . .
H3'1 H -0.0180 0.5000 0.1080 0.036 Uiso 1 1 calc R . .
H3'2 H -0.0151 0.5698 0.1490 0.036 Uiso 1 1 calc R . .
C4' C 0.1848(7) 0.6460(3) 0.0667(3) 0.0282(13) Uani 1 1 d . . .
H4' H 0.1321 0.6654 0.1061 0.034 Uiso 1 1 calc R . .
C5' C 0.2761(7) 0.7035(3) 0.0125(3) 0.0280(12) Uani 1 1 d . . .
C6' C 0.3148(7) 0.7719(4) 0.0316(3) 0.0317(13) Uani 1 1 d . . .
H6' H 0.2877 0.7758 0.0795 0.038 Uiso 1 1 calc R . .
C7' C 0.3915(7) 0.8342(3) -0.0173(3) 0.0295(13) Uani 1 1 d . . .
C8' C 0.4253(7) 0.8276(3) -0.0871(3) 0.0292(13) Uani 1 1 d . . .
H8' H 0.4763 0.8701 -0.1214 0.035 Uiso 1 1 calc R . .
C9' C 0.3883(7) 0.7618(3) -0.1096(3) 0.0267(12) Uani 1 1 d . . .
C10' C 0.3144(6) 0.6968(3) -0.0587(3) 0.0251(12) Uani 1 1 d . . .
C11' C 0.4339(8) 0.9073(4) 0.0044(4) 0.0382(15) Uani 1 1 d . . .
H11D H 0.3358 0.9470 0.0047 0.057 Uiso 1 1 calc R . .
H11E H 0.5203 0.9331 -0.0299 0.057 Uiso 1 1 calc R . .
H11F H 0.4730 0.8890 0.0524 0.057 Uiso 1 1 calc R . .
C12' C 0.4267(7) 0.7584(3) -0.1839(3) 0.0284(12) Uani 1 1 d . . .
H12' H 0.3777 0.7211 -0.2014 0.034 Uiso 1 1 calc R . .
C13' C 0.2464(7) 0.3367(3) 0.0820(3) 0.0262(12) Uani 1 1 d . . .
H13' H 0.2435 0.2975 0.1272 0.031 Uiso 1 1 calc R . .
C14' C 0.2280(7) 0.3064(3) 0.0205(3) 0.0266(12) Uani 1 1 d . . .
C15' C 0.1636(7) 0.2311(3) 0.0362(3) 0.0277(12) Uani 1 1 d . . .
H15' H 0.1289 0.2058 0.0846 0.033 Uiso 1 1 calc R . .
C16' C 0.1486(7) 0.1922(4) -0.0169(3) 0.0324(13) Uani 1 1 d . . .
C17' C 0.2071(8) 0.2295(4) -0.0857(3) 0.0356(14) Uani 1 1 d . . .
H17' H 0.2007 0.2034 -0.1227 0.043 Uiso 1 1 calc R . .
C18' C 0.2754(8) 0.3041(4) -0.1036(3) 0.0353(14) Uani 1 1 d . . .
C19' C 0.2849(7) 0.3448(3) -0.0502(3) 0.0284(13) Uani 1 1 d . . .
C20' C 0.0797(8) 0.1117(4) 0.0008(4) 0.0412(15) Uani 1 1 d . . .
H20D H -0.0387 0.1213 -0.0044 0.062 Uiso 1 1 calc R . .
H20E H 0.0990 0.0817 0.0503 0.062 Uiso 1 1 calc R . .
H20F H 0.1338 0.0793 -0.0319 0.062 Uiso 1 1 calc R . .
C21' C 0.3304(10) 0.3401(4) -0.1785(4) 0.0478(17) Uani 1 1 d . . .
H21' H 0.4144 0.3757 -0.1904 0.057 Uiso 1 1 calc R . .

loop_
_atom_site_aniso_label
_atom_site_aniso_U_11
_atom_site_aniso_U_22
_atom_site_aniso_U_33
_atom_site_aniso_U_23
_atom_site_aniso_U_13
_atom_site_aniso_U_12
O1W 0.096(4) 0.068(4) 0.063(4) -0.028(3) -0.005(3) 0.005(3)
O2W 0.092(5) 0.098(5) 0.076(5) -0.035(4) 0.006(4) -0.009(4)
O3W 0.083(4) 0.090(5) 0.078(5) -0.022(4) -0.011(3) -0.001(4)
O4W 0.092(5) 0.079(5) 0.110(6) -0.011(4) -0.005(4) -0.020(4)
O5W 0.106(5) 0.066(4) 0.117(6) -0.013(4) 0.009(5) -0.016(4)
O6W 0.113(6) 0.088(5) 0.114(7) -0.032(5) 0.002(5) -0.007(4)
O7W 0.118(6) 0.109(6) 0.089(6) -0.021(5) -0.011(5) -0.006(5)
O8W 0.146(7) 0.095(6) 0.107(6) -0.043(5) -0.004(5) -0.018(5)
O9W 0.095(5) 0.152(8) 0.074(5) -0.042(5) -0.004(4) -0.020(5)
Ni1 0.0292(4) 0.0263(4) 0.0191(4) -0.0044(3) -0.0015(3) -0.0051(3)
S1 0.0326(8) 0.0292(8) 0.0232(7) -0.0066(6) -0.0048(6) -0.0007(6)
S2 0.0371(8) 0.0285(8) 0.0206(7) -0.0040(6) -0.0028(6) -0.0087(6)
N1 0.027(2) 0.029(3) 0.022(3) -0.002(2) -0.0018(19) -0.0035(19)
N2 0.026(2) 0.034(3) 0.030(3) -0.010(2) 0.003(2) -0.006(2)
N3 0.086(5) 0.041(4) 0.050(4) -0.011(3) -0.019(3) 0.010(3)
N4 0.037(3) 0.037(3) 0.028(3) -0.005(2) -0.001(2) -0.006(2)
O1 0.094(4) 0.039(3) 0.061(4) -0.013(3) -0.022(3) 0.015(3)
O2 0.043(3) 0.036(2) 0.036(3) -0.002(2) -0.0116(19) -0.0016(19)
C1 0.029(3) 0.033(3) 0.034(3) -0.010(3) -0.002(2) 0.002(3)
C2 0.045(4) 0.029(3) 0.031(3) -0.008(3) -0.003(3) -0.008(3)
C3 0.033(3) 0.025(3) 0.030(3) -0.004(2) -0.001(2) -0.007(2)
C4 0.030(3) 0.028(3) 0.023(3) -0.002(2) -0.002(2) -0.004(2)
C5 0.025(3) 0.029(3) 0.023(3) -0.006(2) -0.001(2) -0.003(2)
C6 0.033(3) 0.030(3) 0.020(3) -0.001(2) -0.002(2) -0.002(2)
C7 0.032(3) 0.038(3) 0.026(3) -0.014(3) 0.002(2) -0.006(3)
C8 0.038(3) 0.032(3) 0.032(3) -0.012(3) -0.005(3) -0.001(3)
C9 0.038(3) 0.031(3) 0.027(3) -0.010(3) -0.003(2) -0.002(3)
C10 0.028(3) 0.032(3) 0.023(3) -0.007(2) -0.001(2) -0.004(2)
C11 0.045(4) 0.039(4) 0.030(3) -0.015(3) -0.006(3) -0.007(3)
C12 0.061(4) 0.037(4) 0.034(4) -0.015(3) -0.012(3) 0.006(3)
C13 0.034(3) 0.028(3) 0.027(3) -0.012(3) 0.003(2) -0.002(2)
C14 0.035(3) 0.036(3) 0.024(3) -0.009(3) 0.005(2) -0.010(3)
C15 0.036(3) 0.042(4) 0.030(3) -0.017(3) 0.002(3) -0.006(3)
C16 0.040(4) 0.047(4) 0.023(3) -0.012(3) 0.002(3) -0.012(3)
C17 0.036(3) 0.046(4) 0.022(3) -0.008(3) -0.002(2) -0.010(3)
C18 0.029(3) 0.040(4) 0.025(3) -0.008(3) 0.000(2) -0.009(3)
C19 0.027(3) 0.041(4) 0.024(3) -0.008(3) 0.004(2) -0.010(3)
C20 0.051(4) 0.064(5) 0.033(4) -0.024(3) 0.001(3) -0.015(3)
C21 0.035(3) 0.043(4) 0.019(3) -0.004(3) -0.003(2) -0.010(3)
Ni1' 0.0274(4) 0.0209(4) 0.0214(4) -0.0053(3) -0.0029(3) -0.0026(3)
S1' 0.0363(8) 0.0230(7) 0.0226(7) -0.0045(6) -0.0055(6) -0.0056(6)
S2' 0.0354(8) 0.0242(7) 0.0261(8) -0.0068(6) 0.0036(6) -0.0044(6)
N1' 0.028(2) 0.024(3) 0.027(3) -0.009(2) -0.0012(19) 0.0005(19)
N2' 0.026(2) 0.022(2) 0.025(2) -0.0057(19) -0.0046(19) -0.0002(19)
N3' 0.036(3) 0.030(3) 0.027(3) -0.003(2) -0.005(2) -0.003(2)
N4' 0.141(7) 0.047(4) 0.028(3) -0.013(3) -0.001(4) -0.006(4)
O1' 0.045(3) 0.039(3) 0.028(2) -0.0065(19) 0.0016(18) -0.0108(19)
O2' 0.137(6) 0.063(4) 0.048(4) -0.017(3) 0.006(4) -0.011(4)
C1' 0.036(3) 0.028(3) 0.024(3) -0.010(2) -0.009(2) -0.003(2)
C2' 0.047(4) 0.034(3) 0.023(3) -0.009(3) 0.000(3) -0.010(3)
C3' 0.028(3) 0.030(3) 0.033(3) -0.010(3) 0.003(2) -0.005(2)
C4' 0.029(3) 0.030(3) 0.027(3) -0.010(2) -0.004(2) 0.000(2)
C5' 0.029(3) 0.024(3) 0.031(3) -0.006(2) -0.005(2) -0.001(2)
C6' 0.039(3) 0.032(3) 0.027(3) -0.012(3) -0.005(2) -0.001(3)
C7' 0.031(3) 0.024(3) 0.036(3) -0.011(3) -0.007(2) -0.002(2)
C8' 0.031(3) 0.020(3) 0.034(3) -0.001(2) -0.006(2) -0.002(2)
C9' 0.027(3) 0.021(3) 0.032(3) -0.007(2) -0.007(2) 0.001(2)
C10' 0.024(3) 0.026(3) 0.025(3) -0.006(2) -0.005(2) 0.001(2)
C11' 0.046(4) 0.031(3) 0.040(4) -0.013(3) -0.006(3) -0.004(3)
C12' 0.034(3) 0.023(3) 0.029(3) -0.005(2) -0.006(2) -0.003(2)
C13' 0.028(3) 0.026(3) 0.023(3) -0.003(2) -0.001(2) -0.002(2)
C14' 0.026(3) 0.028(3) 0.027(3) -0.010(2) -0.007(2) 0.003(2)
C15' 0.030(3) 0.025(3) 0.027(3) -0.006(2) -0.002(2) -0.005(2)
C16' 0.039(3) 0.027(3) 0.034(3) -0.011(3) -0.008(3) -0.001(3)
C17' 0.052(4) 0.028(3) 0.032(3) -0.016(3) -0.007(3) 0.000(3)
C18' 0.052(4) 0.028(3) 0.025(3) -0.008(3) -0.004(3) 0.001(3)
C19' 0.031(3) 0.027(3) 0.028(3) -0.009(2) -0.008(2) 0.001(2)
C20' 0.052(4) 0.033(4) 0.045(4) -0.016(3) -0.012(3) -0.006(3)
C21' 0.074(5) 0.036(4) 0.036(4) -0.016(3) 0.002(3) -0.005(3)

loop_
_atom_type_symbol
_atom_type_description
_atom_type_scat_dispersion_real
_atom_type_scat_dispersion_imag
_atom_type_scat_source
C C 0.0033 0.0016 'International Tables Vol C Tables 4.2.6.8 and 6.1.1.4'
H H 0.0000 0.0000 'International Tables Vol C Tables 4.2.6.8 and 6.1.1.4'
N N 0.0061 0.0033 'International Tables Vol C Tables 4.2.6.8 and 6.1.1.4'
O O 0.0106 0.0060 'International Tables Vol C Tables 4.2.6.8 and 6.1.1.4'
S S 0.1246 0.1234 'International Tables Vol C Tables 4.2.6.8 and 6.1.1.4'
Ni Ni 0.3393 1.1124 'International Tables Vol C Tables 4.2.6.8 and 6.1.1.4'

loop_
_geom_angle_atom_site_label_1
_geom_angle_atom_site_label_2
_geom_angle_atom_site_label_3
_geom_angle
_geom_angle_site_symmetry_1
_geom_angle_site_symmetry_3
N1 Ni1 N2 91.1(2) . .
N1 Ni1 S2 176.13(15) . .
N2 Ni1 S2 92.76(15) . .
N1 Ni1 S1 93.06(15) . .
N2 Ni1 S1 175.81(15) . .
S2 Ni1 S1 83.14(6) . .
C10 S1 Ni1 108.5(2) . .
C19 S2 Ni1 109.1(2) . .
C4 N1 C3 117.2(5) . .
C4 N1 Ni1 127.7(4) . .
C3 N1 Ni1 115.1(4) . .
C13 N2 C1 117.0(5) . .
C13 N2 Ni1 129.3(4) . .
C1 N2 Ni1 113.7(4) . .
C12 N3 O1 111.1(6) . .
C21 N4 O2 110.5(5) . .
N3 O1 H1 109.5 . .
N4 O2 H2 109.5 . .
N2 C1 C2 111.5(5) . .
N2 C1 H1A 109.3 . .
C2 C1 H1A 109.3 . .
N2 C1 H1B 109.3 . .
C2 C1 H1B 109.3 . .
H1A C1 H1B 108.0 . .
C1 C2 C3 112.0(5) . .
C1 C2 H2A 109.2 . .
C3 C2 H2A 109.2 . .
C1 C2 H2B 109.2 . .
C3 C2 H2B 109.2 . .
H2A C2 H2B 107.9 . .
N1 C3 C2 112.0(5) . .
N1 C3 H3A 109.2 . .
C2 C3 H3A 109.2 . .
N1 C3 H3B 109.2 . .
C2 C3 H3B 109.2 . .
H3A C3 H3B 107.9 . .
N1 C4 C5 128.9(5) . .
N1 C4 H4 115.6 . .
C5 C4 H4 115.6 . .
C6 C5 C10 120.1(5) . .
C6 C5 C4 116.9(5) . .
C10 C5 C4 122.7(5) . .
C7 C6 C5 122.1(5) . .
C7 C6 H6 119.0 . .
C5 C6 H6 119.0 . .
C8 C7 C6 117.6(5) . .
C8 C7 C11 121.7(5) . .
C6 C7 C11 120.7(5) . .
C7 C8 C9 122.8(6) . .
C7 C8 H8 118.6 . .
C9 C8 H8 118.6 . .
C8 C9 C10 119.7(5) . .
C8 C9 C12 120.6(5) . .
C10 C9 C12 119.7(5) . .
C5 C10 C9 117.6(5) . .
C5 C10 S1 122.6(4) . .
C9 C10 S1 119.8(4) . .
C7 C11 H11A 109.5 . .
C7 C11 H11B 109.5 . .
H11A C11 H11B 109.5 . .
C7 C11 H11C 109.5 . .
H11A C11 H11C 109.5 . .
H11B C11 H11C 109.5 . .
N3 C12 C9 121.2(6) . .
N3 C12 H12 119.4 . .
C9 C12 H12 119.4 . .
N2 C13 C14 127.4(5) . .
N2 C13 H13 116.3 . .
C14 C13 H13 116.3 . .
C15 C14 C19 119.5(6) . .
C15 C14 C13 116.4(6) . .
C19 C14 C13 124.0(5) . .
C16 C15 C14 122.2(6) . .
C16 C15 H15 118.9 . .
C14 C15 H15 118.9 . .
C17 C16 C15 117.8(6) . .
C17 C16 C20 122.0(6) . .
C15 C16 C20 120.2(6) . .
C16 C17 C18 122.5(6) . .
C16 C17 H17 118.7 . .
C18 C17 H17 118.7 . .
C17 C18 C19 119.4(6) . .
C17 C18 C21 120.6(5) . .
C19 C18 C21 120.1(5) . .
C14 C19 C18 118.6(5) . .
C14 C19 S2 122.4(4) . .
C18 C19 S2 119.0(5) . .
C16 C20 H20A 109.5 . .
C16 C20 H20B 109.5 . .
H20A C20 H20B 109.5 . .
C16 C20 H20C 109.5 . .
H20A C20 H20C 109.5 . .
H20B C20 H20C 109.5 . .
N4 C21 C18 121.9(5) . .
N4 C21 H21 119.0 . .
C18 C21 H21 119.0 . .
N2' Ni1' N1' 90.8(2) . .
N2' Ni1' S1' 176.32(14) . .
N1' Ni1' S1' 92.74(15) . .
N2' Ni1' S2' 93.38(14) . .
N1' Ni1' S2' 175.02(15) . .
S1' Ni1' S2' 83.18(6) . .
C10' S1' Ni1' 109.60(19) . .
C19' S2' Ni1' 108.6(2) . .
C4' N1' C3' 116.7(5) . .
C4' N1' Ni1' 129.4(4) . .
C3' N1' Ni1' 113.9(3) . .
C13' N2' C1' 115.8(5) . .
C13' N2' Ni1' 129.1(4) . .
C1' N2' Ni1' 115.1(3) . .
C12' N3' O1' 110.0(5) . .
C21' N4' O2' 111.3(7) . .
N3' O1' H1' 109.5 . .
N4' O2' H2' 109.5 . .
N2' C1' C2' 110.7(4) . .
N2' C1' H1'1 109.5 . .
C2' C1' H1'1 109.5 . .
N2' C1' H1'2 109.5 . .
C2' C1' H1'2 109.5 . .
H1'1 C1' H1'2 108.1 . .
C3' C2' C1' 112.5(5) . .
C3' C2' H2'1 109.1 . .
C1' C2' H2'1 109.1 . .
C3' C2' H2'2 109.1 . .
C1' C2' H2'2 109.1 . .
H2'1 C2' H2'2 107.8 . .
N1' C3' C2' 111.7(5) . .
N1' C3' H3'1 109.3 . .
C2' C3' H3'1 109.3 . .
N1' C3' H3'2 109.3 . .
C2' C3' H3'2 109.3 . .
H3'1 C3' H3'2 107.9 . .
N1' C4' C5' 128.1(5) . .
N1' C4' H4' 116.0 . .
C5' C4' H4' 116.0 . .
C6' C5' C10' 119.7(5) . .
C6' C5' C4' 116.9(5) . .
C10' C5' C4' 123.2(5) . .
C7' C6' C5' 122.1(5) . .
C7' C6' H6' 118.9 . .
C5' C6' H6' 118.9 . .
C8' C7' C6' 117.4(5) . .
C8' C7' C11' 121.2(5) . .
C6' C7' C11' 121.4(5) . .
C7' C8' C9' 123.2(5) . .
C7' C8' H8' 118.4 . .
C9' C8' H8' 118.4 . .
C8' C9' C10' 119.1(5) . .
C8' C9' C12' 120.6(5) . .
C10' C9' C12' 120.2(5) . .
C5' C10' C9' 118.3(5) . .
C5' C10' S1' 122.4(4) . .
C9' C10' S1' 119.2(4) . .
C7' C11' H11D 109.5 . .
C7' C11' H11E 109.5 . .
H11D C11' H11E 109.5 . .
C7' C11' H11F 109.5 . .
H11D C11' H11F 109.5 . .
H11E C11' H11F 109.5 . .
N3' C12' C9' 120.7(5) . .
N3' C12' H12' 119.7 . .
C9' C12' H12' 119.7 . .
N2' C13' C14' 127.8(5) . .
N2' C13' H13' 116.1 . .
C14' C13' H13' 116.1 . .
C15' C14' C19' 120.7(5) . .
C15' C14' C13' 115.7(5) . .
C19' C14' C13' 123.3(5) . .
C16' C15' C14' 121.9(5) . .
C16' C15' H15' 119.0 . .
C14' C15' H15' 119.0 . .
C17' C16' C15' 117.0(5) . .
C17' C16' C20' 121.6(5) . .
C15' C16' C20' 121.3(6) . .
C16' C17' C18' 122.9(5) . .
C16' C17' H17' 118.6 . .
C18' C17' H17' 118.6 . .
C17' C18' C19' 120.0(6) . .
C17' C18' C21' 119.1(5) . .
C19' C18' C21' 120.9(6) . .
C14' C19' C18' 117.4(5) . .
C14' C19' S2' 122.9(4) . .
C18' C19' S2' 119.7(5) . .
C16' C20' H20D 109.5 . .
C16' C20' H20E 109.5 . .
H20D C20' H20E 109.5 . .
C16' C20' H20F 109.5 . .
H20D C20' H20F 109.5 . .
H20E C20' H20F 109.5 . .
N4' C21' C18' 118.7(7) . .
N4' C21' H21' 120.7 . .
C18' C21' H21' 120.7 . .

loop_
_geom_bond_atom_site_label_1
_geom_bond_atom_site_label_2
_geom_bond_distance
_geom_bond_site_symmetry_2
Ni1 N1 1.906(5) .
Ni1 N2 1.916(5) .
Ni1 S2 2.1584(16) .
Ni1 S1 2.1698(16) .
S1 C10 1.747(6) .
S2 C19 1.750(6) .
N1 C4 1.281(7) .
N1 C3 1.469(7) .
N2 C13 1.281(7) .
N2 C1 1.484(7) .
N3 C12 1.258(9) .
N3 O1 1.437(8) .
N4 C21 1.265(8) .
N4 O2 1.409(7) .
O1 H1 0.8400 .
O2 H2 0.8400 .
C1 C2 1.521(8) .
C1 H1A 0.9900 .
C1 H1B 0.9900 .
C2 C3 1.526(8) .
C2 H2A 0.9900 .
C2 H2B 0.9900 .
C3 H3A 0.9900 .
C3 H3B 0.9900 .
C4 C5 1.444(8) .
C4 H4 0.9500 .
C5 C6 1.400(8) .
C5 C10 1.415(8) .
C6 C7 1.390(8) .
C6 H6 0.9500 .
C7 C8 1.374(9) .
C7 C11 1.507(8) .
C8 C9 1.399(8) .
C8 H8 0.9500 .
C9 C10 1.422(8) .
C9 C12 1.478(9) .
C11 H11A 0.9800 .
C11 H11B 0.9800 .
C11 H11C 0.9800 .
C12 H12 0.9500 .
C13 C14 1.439(8) .
C13 H13 0.9500 .
C14 C15 1.404(8) .
C14 C19 1.412(9) .
C15 C16 1.384(9) .
C15 H15 0.9500 .
C16 C17 1.386(9) .
C16 C20 1.514(8) .
C17 C18 1.394(8) .
C17 H17 0.9500 .
C18 C19 1.419(8) .
C18 C21 1.463(9) .
C20 H20A 0.9800 .
C20 H20B 0.9800 .
C20 H20C 0.9800 .
C21 H21 0.9500 .
Ni1' N2' 1.901(5) .
Ni1' N1' 1.906(4) .
Ni1' S1' 2.1592(16) .
Ni1' S2' 2.1715(16) .
S1' C10' 1.752(6) .
S2' C19' 1.753(6) .
N1' C4' 1.282(7) .
N1' C3' 1.477(7) .
N2' C13' 1.287(7) .
N2' C1' 1.488(7) .
N3' C12' 1.281(7) .
N3' O1' 1.411(6) .
N4' C21' 1.310(10) .
N4' O2' 1.408(9) .
O1' H1' 0.8400 .
O2' H2' 0.8400 .
C1' C2' 1.525(8) .
C1' H1'1 0.9900 .
C1' H1'2 0.9900 .
C2' C3' 1.503(8) .
C2' H2'1 0.9900 .
C2' H2'2 0.9900 .
C3' H3'1 0.9900 .
C3' H3'2 0.9900 .
C4' C5' 1.447(8) .
C4' H4' 0.9500 .
C5' C6' 1.400(8) .
C5' C10' 1.414(8) .
C6' C7' 1.388(8) .
C6' H6' 0.9500 .
C7' C8' 1.384(8) .
C7' C11' 1.511(8) .
C8' C9' 1.387(8) .
C8' H8' 0.9500 .
C9' C10' 1.423(8) .
C9' C12' 1.456(8) .
C11' H11D 0.9800 .
C11' H11E 0.9800 .
C11' H11F 0.9800 .
C12' H12' 0.9500 .
C13' C14' 1.454(8) .
C13' H13' 0.9500 .
C14' C15' 1.398(8) .
C14' C19' 1.408(8) .
C15' C16' 1.393(8) .
C15' H15' 0.9500 .
C16' C17' 1.378(9) .
C16' C20' 1.495(8) .
C17' C18' 1.401(9) .
C17' H17' 0.9500 .
C18' C19' 1.409(8) .
C18' C21' 1.463(9) .
C20' H20D 0.9800 .
C20' H20E 0.9800 .
C20' H20F 0.9800 .
C21' H21' 0.9500 .
